data_7029897
loop_
_publ_author_name
'Janes, Trevor'
'Rawson, Jeremy M.'
'Song, Datong'

_publ_section_title
;
 Syntheses and structures of Li, Fe, and Mo derivatives of
 N,N'-bis(2,6-diisopropylphenyl)-o-phenylenediamine.
;
_journal_issue 29
_journal_name_full 'Dalton transactions (Cambridge, England : 2003)'
_journal_page_first 10640
_journal_page_last 10648
_journal_paper_doi 10.1039/c3dt51063h
_journal_volume 42
_journal_year 2013
_chemical_formula_sum 'C76 H108 Cl2 Li2 Mo N4 O4'
_chemical_formula_weight 1322.38
_chemical_name_systematic
;
?
;
_space_group_IT_number 15
_symmetry_cell_setting monoclinic
_symmetry_space_group_name_Hall '-C 2yc'
_symmetry_space_group_name_H-M 'C 1 2/c 1'
_atom_sites_solution_hydrogens geom
_atom_sites_solution_primary direct
_atom_sites_solution_secondary difmap
_audit_creation_method SHELXL-97
_cell_angle_alpha 90.00
_cell_angle_beta 118.185(4)
_cell_angle_gamma 90.00
_cell_formula_units_Z 4
_cell_length_a 21.8154(18)
_cell_length_b 25.039(3)
_cell_length_c 16.3773(13)
_cell_measurement_reflns_used 23017
_cell_measurement_temperature 150(2)
_cell_measurement_theta_max 25.00
_cell_measurement_theta_min 2.51
_cell_volume 7885.1(13)
_computing_structure_refinement 'SHELXL-97 (Sheldrick, 2008)'
_computing_structure_solution 'SHELXS-97 (Sheldrick, 2008)'
_diffrn_ambient_temperature 150(2)
_diffrn_measured_fraction_theta_full 0.992
_diffrn_measured_fraction_theta_max 0.992
_diffrn_radiation_monochromator graphite
_diffrn_radiation_source 'fine-focus sealed tube'
_diffrn_radiation_type MoK\a
_diffrn_radiation_wavelength 0.71073
_diffrn_reflns_av_R_equivalents 0.0704
_diffrn_reflns_av_sigmaI/netI 0.1190
_diffrn_reflns_limit_h_max 25
_diffrn_reflns_limit_h_min -25
_diffrn_reflns_limit_k_max 29
_diffrn_reflns_limit_k_min -28
_diffrn_reflns_limit_l_max 19
_diffrn_reflns_limit_l_min -19
_diffrn_reflns_number 23017
_diffrn_reflns_theta_full 25.00
_diffrn_reflns_theta_max 25.00
_diffrn_reflns_theta_min 2.51
_exptl_absorpt_coefficient_mu 0.280
_exptl_absorpt_correction_T_max 0.7456
_exptl_absorpt_correction_T_min 0.5883
_exptl_absorpt_correction_type multi-scan
_exptl_absorpt_process_details SADABS
_exptl_crystal_colour 'dark green'
_exptl_crystal_density_diffrn 1.114
_exptl_crystal_density_method 'not measured'
_exptl_crystal_description plate
_exptl_crystal_F_000 2824
_exptl_crystal_size_max 0.32
_exptl_crystal_size_mid 0.30
_exptl_crystal_size_min 0.10
_platon_squeeze_details
;
;
_refine_diff_density_max 1.069
_refine_diff_density_min -0.817
_refine_diff_density_rms 0.092
_refine_ls_extinction_method none
_refine_ls_goodness_of_fit_ref 1.061
_refine_ls_hydrogen_treatment constr
_refine_ls_matrix_type full
_refine_ls_number_parameters 405
_refine_ls_number_reflns 6890
_refine_ls_number_restraints 0
_refine_ls_restrained_S_all 1.061
_refine_ls_R_factor_all 0.1277
_refine_ls_R_factor_gt 0.0820
_refine_ls_shift/su_max 0.000
_refine_ls_shift/su_mean 0.000
_refine_ls_structure_factor_coef Fsqd
_refine_ls_weighting_details 'calc w=1/[\s^2^(Fo^2^)+(0.0956P)^2^+4.1732P] where P=(Fo^2^+2Fc^2^)/3'
_refine_ls_weighting_scheme calc
_refine_ls_wR_factor_gt 0.1700
_refine_ls_wR_factor_ref 0.1829
_reflns_number_gt 4470
_reflns_number_total 6890
_reflns_threshold_expression >2sigma(I)
_cod_data_source_file c3dt51063h.txt
_cod_data_source_block tj16-sr-sr
_cod_original_cell_volume 7885.3(14)
_cod_original_sg_symbol_H-M C2/c
_cod_database_code 7029897

loop_
_symmetry_equiv_pos_as_xyz
'x, y, z'
'-x, y, -z+1/2'
'x+1/2, y+1/2, z'
'-x+1/2, y+1/2, -z+1/2'
'-x, -y, -z'
'x, -y, z-1/2'
'-x+1/2, -y+1/2, -z'
'x+1/2, -y+1/2, z-1/2'

loop_
_atom_site_label
_atom_site_type_symbol
_atom_site_fract_x
_atom_site_fract_y
_atom_site_fract_z
_atom_site_U_iso_or_equiv
_atom_site_adp_type
_atom_site_occupancy
_atom_site_symmetry_multiplicity
_atom_site_calc_flag
_atom_site_refinement_flags
_atom_site_disorder_assembly
_atom_site_disorder_group
Mo1 Mo 1.0000 0.13689(2) 0.2500 0.0215(2) Uani 1 2 d S . .
Li1 Li 0.7746(4) 0.1805(3) 0.2807(5) 0.0287(19) Uani 1 1 d . A .
Cl1 Cl 0.90839(6) 0.20775(5) 0.17200(7) 0.0230(3) Uani 1 1 d . . .
O1 O 0.7164(2) 0.16646(16) 0.3393(3) 0.0450(10) Uani 1 1 d . . .
O2 O 0.72572(18) 0.24189(15) 0.2008(2) 0.0376(9) Uani 1 1 d . . .
N1 N 0.8771(2) 0.18674(15) 0.3738(2) 0.0222(9) Uani 1 1 d . . .
N2 N 0.8054(2) 0.11159(15) 0.2439(2) 0.0233(9) Uani 1 1 d . . .
C1 C 0.9714(3) 0.3209(2) 0.3388(4) 0.0468(15) Uani 1 1 d . . .
H1A H 1.0069 0.2932 0.3539 0.070 Uiso 1 1 calc R . .
H1B H 0.9914 0.3511 0.3813 0.070 Uiso 1 1 calc R . .
H1C H 0.9552 0.3330 0.2750 0.070 Uiso 1 1 calc R . .
C2 C 0.9098(3) 0.2979(2) 0.3485(3) 0.0324(13) Uani 1 1 d . A .
H2A H 0.8882 0.2690 0.3011 0.039 Uiso 1 1 calc R . .
C3 C 0.8551(3) 0.3415(2) 0.3264(4) 0.0446(15) Uani 1 1 d . . .
H3A H 0.8159 0.3271 0.3329 0.067 Uiso 1 1 calc R . .
H3B H 0.8387 0.3541 0.2628 0.067 Uiso 1 1 calc R . .
H3C H 0.8758 0.3714 0.3695 0.067 Uiso 1 1 calc R . .
C4 C 0.9608(3) 0.1029(3) 0.5694(4) 0.0545(17) Uani 1 1 d . . .
H4A H 0.9758 0.1055 0.5218 0.082 Uiso 1 1 calc R . .
H4B H 0.9423 0.0670 0.5681 0.082 Uiso 1 1 calc R . .
H4C H 1.0005 0.1095 0.6305 0.082 Uiso 1 1 calc R . .
C5 C 0.9043(3) 0.1442(2) 0.5504(3) 0.0431(15) Uani 1 1 d . A .
H5A H 0.8632 0.1345 0.4901 0.052 Uiso 1 1 calc R . .
C6 C 0.8816(3) 0.1399(3) 0.6260(4) 0.0574(18) Uani 1 1 d . . .
H6A H 0.8510 0.1699 0.6203 0.086 Uiso 1 1 calc R . .
H6B H 0.9227 0.1408 0.6871 0.086 Uiso 1 1 calc R . .
H6C H 0.8566 0.1063 0.6186 0.086 Uiso 1 1 calc R . .
C7 C 0.9135(2) 0.2209(2) 0.4527(3) 0.0252(12) Uani 1 1 d . A .
C8 C 0.9308(2) 0.2733(2) 0.4432(3) 0.0284(12) Uani 1 1 d . . .
C9 C 0.9654(3) 0.3049(2) 0.5225(3) 0.0399(14) Uani 1 1 d . A .
H9A H 0.9786 0.3404 0.5170 0.048 Uiso 1 1 calc R . .
C10 C 0.9807(3) 0.2850(3) 0.6096(3) 0.0504(17) Uani 1 1 d . . .
H10A H 1.0046 0.3064 0.6634 0.060 Uiso 1 1 calc R A .
C11 C 0.9607(3) 0.2342(3) 0.6163(3) 0.0476(16) Uani 1 1 d . A .
H11A H 0.9706 0.2211 0.6757 0.057 Uiso 1 1 calc R . .
C12 C 0.9264(3) 0.2005(2) 0.5401(3) 0.0332(13) Uani 1 1 d . . .
C13 C 0.6824(5) 0.1196(3) -0.0528(4) 0.091(3) Uani 1 1 d . . .
H13A H 0.6411 0.0971 -0.0854 0.137 Uiso 1 1 calc R . .
H13B H 0.7208 0.1047 -0.0608 0.137 Uiso 1 1 calc R . .
H13C H 0.6721 0.1559 -0.0784 0.137 Uiso 1 1 calc R . .
C14 C 0.7028(3) 0.1213(2) 0.0493(3) 0.0451(16) Uani 1 1 d . A .
H14A H 0.7413 0.1451 0.0817 0.054 Uiso 1 1 d R . .
C15 C 0.6394(4) 0.1441(3) 0.0571(5) 0.0663(19) Uani 1 1 d . . .
H15A H 0.6521 0.1496 0.1211 0.099 Uiso 1 1 d R . .
H15B H 0.6014 0.1193 0.0303 0.099 Uiso 1 1 d R . .
H15C H 0.6257 0.1775 0.0246 0.099 Uiso 1 1 d R . .
C16 C 0.8822(4) -0.0331(3) 0.3723(5) 0.087(3) Uani 1 1 d . . .
H16D H 0.9032 -0.0320 0.3310 0.131 Uiso 1 1 calc R . .
H16E H 0.8589 -0.0676 0.3655 0.131 Uiso 1 1 calc R . .
H16F H 0.9185 -0.0286 0.4365 0.131 Uiso 1 1 calc R . .
C17 C 0.8293(3) 0.0116(2) 0.3469(4) 0.0482(16) Uani 1 1 d . A .
H17A H 0.8556 0.0460 0.3677 0.058 Uiso 1 1 calc R . .
C18 C 0.7869(4) 0.0050(4) 0.3991(5) 0.094(3) Uani 1 1 d . . .
H18A H 0.8186 0.0002 0.4653 0.142 Uiso 1 1 calc R . .
H18B H 0.7566 -0.0263 0.3752 0.142 Uiso 1 1 calc R . .
H18C H 0.7584 0.0369 0.3901 0.142 Uiso 1 1 calc R . .
C19 C 0.7710(3) 0.0643(2) 0.1954(3) 0.0310(12) Uani 1 1 d . A .
C20 C 0.7819(3) 0.0156(2) 0.2436(4) 0.0358(13) Uani 1 1 d . . .
C21 C 0.7455(3) -0.0291(2) 0.1951(5) 0.0506(16) Uani 1 1 d . A .
H21A H 0.7520 -0.0618 0.2275 0.061 Uiso 1 1 calc R . .
C22 C 0.7006(4) -0.0277(3) 0.1025(5) 0.0604(19) Uani 1 1 d . . .
H22A H 0.6775 -0.0593 0.0709 0.072 Uiso 1 1 calc R A .
C23 C 0.6889(3) 0.0199(3) 0.0550(4) 0.0585(19) Uani 1 1 d . A .
H23A H 0.6574 0.0207 -0.0095 0.070 Uiso 1 1 calc R . .
C24 C 0.7224(3) 0.0673(2) 0.0995(3) 0.0371(14) Uani 1 1 d . . .
C25 C 0.9133(2) 0.15487(19) 0.3491(3) 0.0214(11) Uani 1 1 d . A .
C26 C 0.9864(2) 0.1548(2) 0.3809(3) 0.0239(11) Uani 1 1 d . . .
H26A H 1.0132 0.1857 0.4202 0.029 Uiso 1 1 calc R A .
C27 C 1.0249(3) 0.1067(2) 0.3893(3) 0.0273(12) Uani 1 1 d . A .
H27A H 1.0735 0.1007 0.4396 0.033 Uiso 1 1 calc R . .
C28 C 0.9860(3) 0.0678(2) 0.3232(3) 0.0313(13) Uani 1 1 d . . .
H28A H 1.0073 0.0325 0.3227 0.038 Uiso 1 1 calc R A .
C29 C 0.9155(3) 0.07980(19) 0.2547(3) 0.0276(12) Uani 1 1 d . A .
H29A H 0.8915 0.0540 0.2025 0.033 Uiso 1 1 calc R . .
C30 C 0.8730(3) 0.11367(18) 0.2773(3) 0.0228(11) Uani 1 1 d . A .
C31A C 0.6590(8) 0.1229(6) 0.2997(10) 0.045(4) Uiso 0.50 1 d P A 1
H31A H 0.6179 0.1359 0.2433 0.054 Uiso 0.50 1 calc PR A 1
H31B H 0.6767 0.0902 0.2841 0.054 Uiso 0.50 1 calc PR A 1
C32A C 0.6411(8) 0.1124(6) 0.3762(10) 0.051(4) Uiso 0.50 1 d P A 1
H32A H 0.6466 0.0741 0.3928 0.062 Uiso 0.50 1 calc PR A 1
H32B H 0.5924 0.1230 0.3571 0.062 Uiso 0.50 1 calc PR A 1
C33A C 0.6923(6) 0.1466(5) 0.4591(8) 0.029(3) Uiso 0.50 1 d P A 1
H33A H 0.6696 0.1621 0.4937 0.035 Uiso 0.50 1 calc PR A 1
H33B H 0.7335 0.1257 0.5021 0.035 Uiso 0.50 1 calc PR A 1
C34A C 0.7113(6) 0.1893(5) 0.4094(7) 0.027(3) Uiso 0.50 1 d P A 1
H34A H 0.6750 0.2174 0.3857 0.032 Uiso 0.50 1 calc PR A 1
H34B H 0.7561 0.2061 0.4527 0.032 Uiso 0.50 1 calc PR A 1
C31B C 0.6614(9) 0.1373(7) 0.3218(11) 0.058(5) Uiso 0.50 1 d P A 2
H31C H 0.6613 0.1045 0.2881 0.069 Uiso 0.50 1 calc PR A 2
H31D H 0.6184 0.1577 0.2828 0.069 Uiso 0.50 1 calc PR A 2
C32B C 0.6641(9) 0.1231(6) 0.4131(11) 0.056(4) Uiso 0.50 1 d P A 2
H32C H 0.6938 0.0914 0.4416 0.067 Uiso 0.50 1 calc PR A 2
H32D H 0.6170 0.1162 0.4057 0.067 Uiso 0.50 1 calc PR A 2
C33B C 0.6965(7) 0.1742(6) 0.4706(9) 0.052(4) Uiso 0.50 1 d P A 2
H33C H 0.6602 0.1953 0.4761 0.063 Uiso 0.50 1 calc PR A 2
H33D H 0.7328 0.1646 0.5337 0.063 Uiso 0.50 1 calc PR A 2
C34B C 0.7276(8) 0.2062(6) 0.4221(9) 0.046(4) Uiso 0.50 1 d P A 2
H34C H 0.7775 0.2135 0.4632 0.055 Uiso 0.50 1 calc PR A 2
H34D H 0.7026 0.2404 0.3983 0.055 Uiso 0.50 1 calc PR A 2
C35 C 0.7361(3) 0.2651(2) 0.1266(3) 0.0403(14) Uani 1 1 d . A .
H35A H 0.7253 0.2386 0.0768 0.048 Uiso 1 1 calc R . .
H35B H 0.7849 0.2769 0.1506 0.048 Uiso 1 1 calc R . .
C36 C 0.6866(3) 0.3128(3) 0.0899(4) 0.0538(17) Uani 1 1 d . . .
H36A H 0.7092 0.3460 0.1236 0.065 Uiso 1 1 calc R A .
H36B H 0.6700 0.3182 0.0228 0.065 Uiso 1 1 calc R . .
C37 C 0.6279(3) 0.2962(3) 0.1087(4) 0.0562(17) Uani 1 1 d . A .
H37A H 0.5949 0.2721 0.0596 0.067 Uiso 1 1 calc R . .
H37B H 0.6023 0.3276 0.1138 0.067 Uiso 1 1 calc R . .
C38 C 0.6660(3) 0.2673(3) 0.2005(4) 0.0512(16) Uani 1 1 d . A .
H38A H 0.6810 0.2929 0.2525 0.061 Uiso 1 1 calc R . .
H38B H 0.6354 0.2402 0.2067 0.061 Uiso 1 1 calc R . .

loop_
_atom_site_aniso_label
_atom_site_aniso_U_11
_atom_site_aniso_U_22
_atom_site_aniso_U_33
_atom_site_aniso_U_23
_atom_site_aniso_U_13
_atom_site_aniso_U_12
Mo1 0.0143(4) 0.0342(4) 0.0192(3) 0.000 0.0107(3) 0.000
Li1 0.022(5) 0.040(5) 0.022(4) -0.003(4) 0.008(4) -0.002(4)
Cl1 0.0158(7) 0.0358(7) 0.0182(5) -0.0002(5) 0.0086(5) 0.0024(5)
O1 0.037(3) 0.060(3) 0.053(2) 0.006(2) 0.033(2) 0.003(2)
O2 0.025(2) 0.055(3) 0.0333(18) 0.0116(17) 0.0140(17) 0.0099(17)
N1 0.019(3) 0.032(2) 0.0173(18) 0.0015(17) 0.0100(18) 0.0022(18)
N2 0.022(3) 0.029(2) 0.0226(19) -0.0029(18) 0.0129(19) -0.0039(18)
C1 0.047(4) 0.053(4) 0.053(3) -0.003(3) 0.034(3) -0.003(3)
C2 0.039(4) 0.033(3) 0.032(3) -0.012(2) 0.022(3) -0.005(2)
C3 0.038(4) 0.053(4) 0.039(3) -0.002(3) 0.016(3) 0.005(3)
C4 0.059(5) 0.070(5) 0.046(3) 0.019(3) 0.034(3) 0.013(3)
C5 0.034(4) 0.075(5) 0.022(2) 0.012(3) 0.014(2) 0.011(3)
C6 0.046(4) 0.099(5) 0.034(3) 0.019(3) 0.024(3) 0.017(4)
C7 0.012(3) 0.046(3) 0.017(2) -0.006(2) 0.005(2) 0.004(2)
C8 0.012(3) 0.050(4) 0.021(2) -0.010(2) 0.007(2) 0.001(2)
C9 0.029(4) 0.053(4) 0.038(3) -0.020(3) 0.016(3) -0.005(3)
C10 0.036(4) 0.082(5) 0.025(3) -0.023(3) 0.007(3) 0.002(3)
C11 0.039(4) 0.084(5) 0.014(2) -0.004(3) 0.007(2) 0.007(3)
C12 0.019(3) 0.064(4) 0.014(2) 0.001(2) 0.006(2) 0.006(3)
C13 0.126(8) 0.102(7) 0.051(4) -0.002(4) 0.045(5) -0.029(5)
C14 0.048(4) 0.051(4) 0.029(3) -0.002(3) 0.012(3) -0.015(3)
C15 0.045(5) 0.070(5) 0.073(4) 0.006(4) 0.019(4) 0.002(4)
C16 0.086(7) 0.081(6) 0.093(6) 0.044(5) 0.041(5) 0.030(5)
C17 0.042(4) 0.042(4) 0.059(4) 0.016(3) 0.024(3) 0.002(3)
C18 0.076(7) 0.157(8) 0.064(5) 0.016(5) 0.045(5) 0.015(6)
C19 0.020(3) 0.041(3) 0.041(3) -0.004(3) 0.023(3) -0.004(2)
C20 0.026(4) 0.035(3) 0.053(3) 0.002(3) 0.024(3) -0.003(3)
C21 0.051(5) 0.034(4) 0.075(4) 0.000(3) 0.036(4) -0.008(3)
C22 0.067(5) 0.044(4) 0.077(5) -0.020(4) 0.039(4) -0.026(4)
C23 0.059(5) 0.069(5) 0.050(4) -0.023(4) 0.028(3) -0.028(4)
C24 0.030(4) 0.049(4) 0.036(3) -0.014(3) 0.018(3) -0.014(3)
C25 0.021(3) 0.032(3) 0.010(2) 0.0056(19) 0.008(2) 0.004(2)
C26 0.011(3) 0.042(3) 0.017(2) 0.002(2) 0.005(2) 0.004(2)
C27 0.015(3) 0.047(3) 0.020(2) 0.006(2) 0.008(2) 0.000(2)
C28 0.026(4) 0.036(3) 0.047(3) 0.011(3) 0.029(3) 0.008(2)
C29 0.023(4) 0.031(3) 0.037(3) -0.003(2) 0.021(3) 0.000(2)
C30 0.027(4) 0.026(3) 0.026(2) 0.003(2) 0.021(2) -0.001(2)
C35 0.034(4) 0.054(4) 0.031(3) 0.006(3) 0.013(3) 0.003(3)
C36 0.047(5) 0.065(4) 0.044(3) 0.014(3) 0.016(3) 0.011(3)
C37 0.037(5) 0.059(4) 0.064(4) 0.021(3) 0.017(3) 0.014(3)
C38 0.032(4) 0.068(4) 0.057(4) 0.018(3) 0.024(3) 0.018(3)

loop_
_atom_type_symbol
_atom_type_description
_atom_type_scat_dispersion_real
_atom_type_scat_dispersion_imag
_atom_type_scat_source
C C 0.0033 0.0016 'International Tables Vol C Tables 4.2.6.8 and 6.1.1.4'
Li Li -0.0003 0.0001 'International Tables Vol C Tables 4.2.6.8 and 6.1.1.4'
Cl Cl 0.1484 0.1585 'International Tables Vol C Tables 4.2.6.8 and 6.1.1.4'
Mo Mo -1.6832 0.6857 'International Tables Vol C Tables 4.2.6.8 and 6.1.1.4'
H H 0.0000 0.0000 'International Tables Vol C Tables 4.2.6.8 and 6.1.1.4'
N N 0.0061 0.0033 'International Tables Vol C Tables 4.2.6.8 and 6.1.1.4'
O O 0.0106 0.0060 'International Tables Vol C Tables 4.2.6.8 and 6.1.1.4'

loop_
_geom_angle_atom_site_label_1
_geom_angle_atom_site_label_2
_geom_angle_atom_site_label_3
_geom_angle
_geom_angle_site_symmetry_1
_geom_angle_site_symmetry_3
C28 Mo1 C28 76.7(3) 2_755 .
C28 Mo1 C27 37.07(18) 2_755 2_755
C28 Mo1 C27 105.2(2) . 2_755
C28 Mo1 C27 105.2(2) 2_755 .
C28 Mo1 C27 37.07(18) . .
C27 Mo1 C27 140.1(3) 2_755 .
C28 Mo1 C26 139.23(18) 2_755 .
C28 Mo1 C26 62.81(18) . .
C27 Mo1 C26 158.93(18) 2_755 .
C27 Mo1 C26 36.64(17) . .
C28 Mo1 C26 62.81(18) 2_755 2_755
C28 Mo1 C26 139.23(18) . 2_755
C27 Mo1 C26 36.64(17) 2_755 2_755
C27 Mo1 C26 158.93(18) . 2_755
C26 Mo1 C26 157.9(2) . 2_755
C28 Mo1 C29 81.59(17) 2_755 .
C28 Mo1 C29 36.64(17) . .
C27 Mo1 C29 90.67(17) 2_755 .
C27 Mo1 C29 64.87(17) . .
C26 Mo1 C29 69.38(17) . .
C26 Mo1 C29 125.73(16) 2_755 .
C28 Mo1 C29 36.64(17) 2_755 2_755
C28 Mo1 C29 81.59(17) . 2_755
C27 Mo1 C29 64.87(17) 2_755 2_755
C27 Mo1 C29 90.67(17) . 2_755
C26 Mo1 C29 125.73(16) . 2_755
C26 Mo1 C29 69.38(17) 2_755 2_755
C29 Mo1 C29 105.5(2) . 2_755
C28 Mo1 Cl1 123.15(13) 2_755 2_755
C28 Mo1 Cl1 123.79(14) . 2_755
C27 Mo1 Cl1 120.81(13) 2_755 2_755
C27 Mo1 Cl1 88.17(13) . 2_755
C26 Mo1 Cl1 79.30(13) . 2_755
C26 Mo1 Cl1 85.19(12) 2_755 2_755
C29 Mo1 Cl1 148.52(11) . 2_755
C29 Mo1 Cl1 89.91(12) 2_755 2_755
C28 Mo1 Cl1 123.79(14) 2_755 .
C28 Mo1 Cl1 123.15(13) . .
C27 Mo1 Cl1 88.17(13) 2_755 .
C27 Mo1 Cl1 120.81(13) . .
C26 Mo1 Cl1 85.19(12) . .
C26 Mo1 Cl1 79.30(13) 2_755 .
C29 Mo1 Cl1 89.91(12) . .
C29 Mo1 Cl1 148.52(11) 2_755 .
Cl1 Mo1 Cl1 90.59(6) 2_755 .
O1 Li1 O2 101.1(4) . .
O1 Li1 N1 112.7(4) . .
O2 Li1 N1 119.8(4) . .
O1 Li1 N2 111.9(4) . .
O2 Li1 N2 127.8(4) . .
N1 Li1 N2 83.6(3) . .
C34A O1 C31A 106.5(8) . .
C31B O1 C34B 106.7(9) . .
C31B O1 Li1 137.0(8) . .
C34A O1 Li1 133.2(6) . .
C31A O1 Li1 120.2(6) . .
C34B O1 Li1 115.4(6) . .
C38 O2 C35 108.4(4) . .
C38 O2 Li1 123.2(4) . .
C35 O2 Li1 127.9(4) . .
C25 N1 C7 118.8(4) . .
C25 N1 Li1 109.3(4) . .
C7 N1 Li1 131.7(4) . .
C30 N2 C19 117.3(4) . .
C30 N2 Li1 107.8(4) . .
C19 N2 Li1 134.9(4) . .
C2 C1 H1A 109.5 . .
C2 C1 H1B 109.5 . .
H1A C1 H1B 109.5 . .
C2 C1 H1C 109.5 . .
H1A C1 H1C 109.5 . .
H1B C1 H1C 109.5 . .
C8 C2 C3 110.8(4) . .
C8 C2 C1 113.5(4) . .
C3 C2 C1 109.2(5) . .
C8 C2 H2A 107.7 . .
C3 C2 H2A 107.7 . .
C1 C2 H2A 107.7 . .
C2 C3 H3A 109.5 . .
C2 C3 H3B 109.5 . .
H3A C3 H3B 109.5 . .
C2 C3 H3C 109.5 . .
H3A C3 H3C 109.5 . .
H3B C3 H3C 109.5 . .
C5 C4 H4A 109.5 . .
C5 C4 H4B 109.5 . .
H4A C4 H4B 109.5 . .
C5 C4 H4C 109.5 . .
H4A C4 H4C 109.5 . .
H4B C4 H4C 109.5 . .
C4 C5 C12 112.6(5) . .
C4 C5 C6 108.9(4) . .
C12 C5 C6 113.1(5) . .
C4 C5 H5A 107.3 . .
C12 C5 H5A 107.3 . .
C6 C5 H5A 107.3 . .
C5 C6 H6A 109.5 . .
C5 C6 H6B 109.5 . .
H6A C6 H6B 109.5 . .
C5 C6 H6C 109.5 . .
H6A C6 H6C 109.5 . .
H6B C6 H6C 109.5 . .
C8 C7 C12 121.1(4) . .
C8 C7 N1 121.6(4) . .
C12 C7 N1 117.1(4) . .
C7 C8 C9 119.0(5) . .
C7 C8 C2 121.7(4) . .
C9 C8 C2 119.2(5) . .
C10 C9 C8 120.7(6) . .
C10 C9 H9A 119.6 . .
C8 C9 H9A 119.6 . .
C11 C10 C9 118.9(5) . .
C11 C10 H10A 120.5 . .
C9 C10 H10A 120.5 . .
C10 C11 C12 123.2(5) . .
C10 C11 H11A 118.4 . .
C12 C11 H11A 118.4 . .
C11 C12 C7 116.9(5) . .
C11 C12 C5 121.6(4) . .
C7 C12 C5 121.5(4) . .
C14 C13 H13A 109.5 . .
C14 C13 H13B 109.5 . .
H13A C13 H13B 109.5 . .
C14 C13 H13C 109.5 . .
H13A C13 H13C 109.5 . .
H13B C13 H13C 109.5 . .
C13 C14 C24 115.4(5) . .
C13 C14 C15 106.9(5) . .
C24 C14 C15 108.2(5) . .
C13 C14 H14A 110.7 . .
C24 C14 H14A 107.6 . .
C15 C14 H14A 107.8 . .
C14 C15 H15A 109.5 . .
C14 C15 H15B 109.6 . .
H15A C15 H15B 109.5 . .
C14 C15 H15C 109.3 . .
H15A C15 H15C 109.5 . .
H15B C15 H15C 109.5 . .
C17 C16 H16D 109.5 . .
C17 C16 H16E 109.5 . .
H16D C16 H16E 109.5 . .
C17 C16 H16F 109.5 . .
H16D C16 H16F 109.5 . .
H16E C16 H16F 109.5 . .
C20 C17 C16 112.6(5) . .
C20 C17 C18 110.8(5) . .
C16 C17 C18 110.3(6) . .
C20 C17 H17A 107.6 . .
C16 C17 H17A 107.6 . .
C18 C17 H17A 107.6 . .
C17 C18 H18A 109.5 . .
C17 C18 H18B 109.5 . .
H18A C18 H18B 109.5 . .
C17 C18 H18C 109.5 . .
H18A C18 H18C 109.5 . .
H18B C18 H18C 109.5 . .
C20 C19 C24 120.3(5) . .
C20 C19 N2 120.1(4) . .
C24 C19 N2 119.5(5) . .
C21 C20 C19 118.6(5) . .
C21 C20 C17 119.4(5) . .
C19 C20 C17 122.0(5) . .
C22 C21 C20 122.2(6) . .
C22 C21 H21A 118.9 . .
C20 C21 H21A 118.9 . .
C21 C22 C23 119.6(6) . .
C21 C22 H22A 120.2 . .
C23 C22 H22A 120.2 . .
C22 C23 C24 121.6(6) . .
C22 C23 H23A 119.2 . .
C24 C23 H23A 119.2 . .
C23 C24 C19 117.6(5) . .
C23 C24 C14 121.4(5) . .
C19 C24 C14 120.7(5) . .
N1 C25 C26 128.3(4) . .
N1 C25 C30 116.4(4) . .
C26 C25 C30 115.3(4) . .
C25 C26 C27 122.6(5) . .
C25 C26 Mo1 105.6(3) . .
C27 C26 Mo1 66.8(2) . .
C25 C26 H26A 116.6 . .
C27 C26 H26A 116.6 . .
Mo1 C26 H26A 116.6 . .
C28 C27 C26 113.2(4) . .
C28 C27 Mo1 71.2(3) . .
C26 C27 Mo1 76.6(3) . .
C28 C27 H27A 123.3 . .
C26 C27 H27A 123.3 . .
Mo1 C27 H27A 123.3 . .
C27 C28 C29 119.3(5) . .
C27 C28 Mo1 71.8(3) . .
C29 C28 Mo1 77.6(3) . .
C27 C28 H28A 120.4 . .
C29 C28 H28A 120.4 . .
Mo1 C28 H28A 120.4 . .
C30 C29 C28 120.4(4) . .
C30 C29 Mo1 105.1(3) . .
C28 C29 Mo1 65.7(3) . .
C30 C29 H29A 117.7 . .
C28 C29 H29A 117.7 . .
Mo1 C29 H29A 117.7 . .
N2 C30 C29 127.5(4) . .
N2 C30 C25 118.9(4) . .
C29 C30 C25 113.6(5) . .
N2 C30 Li1 45.2(3) . .
C32A C31A O1 104.5(11) . .
C32A C31A H31A 110.9 . .
O1 C31A H31A 110.9 . .
C32A C31A H31B 110.9 . .
O1 C31A H31B 110.9 . .
H31A C31A H31B 108.9 . .
C31A C32A C33A 105.7(11) . .
C31A C32A H32A 110.6 . .
C33A C32A H32A 110.6 . .
C31A C32A H32B 110.6 . .
C33A C32A H32B 110.6 . .
H32A C32A H32B 108.7 . .
C34A C33A C32A 100.7(9) . .
C34A C33A H33A 111.6 . .
C32A C33A H33A 111.6 . .
C34A C33A H33B 111.6 . .
C32A C33A H33B 111.6 . .
H33A C33A H33B 109.4 . .
O1 C34A C33A 108.4(10) . .
O1 C34A H34A 110.0 . .
C33A C34A H34A 110.0 . .
O1 C34A H34B 110.0 . .
C33A C34A H34B 110.0 . .
H34A C34A H34B 108.4 . .
O1 C31B C32B 108.1(13) . .
O1 C31B H31C 110.1 . .
C32B C31B H31C 110.1 . .
O1 C31B H31D 110.1 . .
C32B C31B H31D 110.1 . .
H31C C31B H31D 108.4 . .
C31B C32B C33B 101.5(12) . .
C31B C32B H32C 111.5 . .
C33B C32B H32C 111.5 . .
C31B C32B H32D 111.5 . .
C33B C32B H32D 111.5 . .
H32C C32B H32D 109.3 . .
C34B C33B C32B 108.1(11) . .
C34B C33B H33C 110.1 . .
C32B C33B H33C 110.1 . .
C34B C33B H33D 110.1 . .
C32B C33B H33D 110.1 . .
H33C C33B H33D 108.4 . .
C33B C34B O1 100.9(10) . .
C33B C34B H34C 111.6 . .
O1 C34B H34C 111.6 . .
C33B C34B H34D 111.6 . .
O1 C34B H34D 111.6 . .
H34C C34B H34D 109.4 . .
O2 C35 C36 106.3(4) . .
O2 C35 H35A 110.5 . .
C36 C35 H35A 110.5 . .
O2 C35 H35B 110.5 . .
C36 C35 H35B 110.5 . .
H35A C35 H35B 108.7 . .
C37 C36 C35 102.3(5) . .
C37 C36 H36A 111.3 . .
C35 C36 H36A 111.3 . .
C37 C36 H36B 111.3 . .
C35 C36 H36B 111.3 . .
H36A C36 H36B 109.2 . .
C36 C37 C38 102.3(5) . .
C36 C37 H37A 111.3 . .
C38 C37 H37A 111.3 . .
C36 C37 H37B 111.3 . .
C38 C37 H37B 111.3 . .
H37A C37 H37B 109.2 . .
O2 C38 C37 106.5(4) . .
O2 C38 H38A 110.4 . .
C37 C38 H38A 110.4 . .
O2 C38 H38B 110.4 . .
C37 C38 H38B 110.4 . .
H38A C38 H38B 108.6 . .

loop_
_geom_bond_atom_site_label_1
_geom_bond_atom_site_label_2
_geom_bond_distance
_geom_bond_site_symmetry_2
Mo1 C28 2.205(5) 2_755
Mo1 C28 2.205(5) .
Mo1 C27 2.213(4) 2_755
Mo1 C27 2.213(4) .
Mo1 C26 2.341(4) .
Mo1 C26 2.341(4) 2_755
Mo1 C29 2.363(5) .
Mo1 C29 2.363(5) 2_755
Mo1 Cl1 2.5224(12) 2_755
Mo1 Cl1 2.5224(12) .
Li1 O1 1.954(8) .
Li1 O2 1.973(9) .
Li1 N1 2.032(9) .
Li1 N2 2.043(9) .
O1 C31B 1.314(17) .
O1 C34A 1.333(11) .
O1 C31A 1.551(15) .
O1 C34B 1.605(14) .
O2 C38 1.448(6) .
O2 C35 1.457(6) .
N1 C25 1.313(6) .
N1 C7 1.437(6) .
N2 C30 1.310(6) .
N2 C19 1.426(6) .
C1 C2 1.537(7) .
C1 H1A 0.9800 .
C1 H1B 0.9800 .
C1 H1C 0.9800 .
C2 C8 1.524(7) .
C2 C3 1.530(7) .
C2 H2A 1.0000 .
C3 H3A 0.9800 .
C3 H3B 0.9800 .
C3 H3C 0.9800 .
C4 C5 1.524(8) .
C4 H4A 0.9800 .
C4 H4B 0.9800 .
C4 H4C 0.9800 .
C5 C12 1.525(8) .
C5 C6 1.539(7) .
C5 H5A 1.0000 .
C6 H6A 0.9800 .
C6 H6B 0.9800 .
C6 H6C 0.9800 .
C7 C8 1.394(7) .
C7 C12 1.418(6) .
C8 C9 1.398(7) .
C9 C10 1.395(8) .
C9 H9A 0.9500 .
C10 C11 1.367(8) .
C10 H10A 0.9500 .
C11 C12 1.394(7) .
C11 H11A 0.9500 .
C13 C14 1.515(8) .
C13 H13A 0.9800 .
C13 H13B 0.9800 .
C13 H13C 0.9800 .
C14 C24 1.536(8) .
C14 C15 1.557(9) .
C14 H14A 0.9601 .
C15 H15A 0.9601 .
C15 H15B 0.9601 .
C15 H15C 0.9599 .
C16 C17 1.517(9) .
C16 H16D 0.9800 .
C16 H16E 0.9800 .
C16 H16F 0.9800 .
C17 C20 1.514(8) .
C17 C18 1.537(8) .
C17 H17A 1.0000 .
C18 H18A 0.9800 .
C18 H18B 0.9800 .
C18 H18C 0.9800 .
C19 C20 1.409(7) .
C19 C24 1.423(7) .
C20 C21 1.386(8) .
C21 C22 1.363(9) .
C21 H21A 0.9500 .
C22 C23 1.380(9) .
C22 H22A 0.9500 .
C23 C24 1.403(8) .
C23 H23A 0.9500 .
C25 C26 1.425(7) .
C25 C30 1.498(7) .
C26 C27 1.437(7) .
C26 H26A 1.0000 .
C27 C28 1.404(7) .
C27 H27A 1.0000 .
C28 C29 1.444(7) .
C28 H28A 1.0000 .
C29 C30 1.428(6) .
C29 H29A 1.0000 .
C31A C32A 1.503(19) .
C31A H31A 0.9900 .
C31A H31B 0.9900 .
C32A C33A 1.547(17) .
C32A H32A 0.9900 .
C32A H32B 0.9900 .
C33A C34A 1.515(15) .
C33A H33A 0.9900 .
C33A H33B 0.9900 .
C34A H34A 0.9900 .
C34A H34B 0.9900 .
C31B C32B 1.51(2) .
C31B H31C 0.9900 .
C31B H31D 0.9900 .
C32B C33B 1.55(2) .
C32B H32C 0.9900 .
C32B H32D 0.9900 .
C33B C34B 1.498(18) .
C33B H33C 0.9900 .
C33B H33D 0.9900 .
C34B H34C 0.9900 .
C34B H34D 0.9900 .
C35 C36 1.530(8) .
C35 H35A 0.9900 .
C35 H35B 0.9900 .
C36 C37 1.511(8) .
C36 H36A 0.9900 .
C36 H36B 0.9900 .
C37 C38 1.514(8) .
C37 H37A 0.9900 .
C37 H37B 0.9900 .
C38 H38A 0.9900 .
C38 H38B 0.9900 .

loop_
_platon_squeeze_void_nr
_platon_squeeze_void_average_x
_platon_squeeze_void_average_y
_platon_squeeze_void_average_z
_platon_squeeze_void_volume
_platon_squeeze_void_count_electrons
_platon_squeeze_void_content
1 0.000 0.500 -0.010 440 144 ' '
2 0.500 0.000 0.007 440 144 ' '
3 0.500 0.450 0.250 14 3 ' '
4 1.000 0.950 0.250 14 3 ' '
5 0.500 0.550 0.750 14 3 ' '
6 1.000 0.050 0.750 14 3 ' '
